data_2216125
loop_
_publ_author_name
'Odaba\,so\(glu, Mustafa'
'B\"uy\"ukg\"ung\"or, Orhan'

_publ_section_title
;
 3-(Trifluoromethyl)anilinium 2-carboxy-4,5-dichlorobenzoate
;
_journal_coeditor_code SJ2370
_journal_issue 11
_journal_name_full 'Acta Crystallographica Section E'
_journal_page_first o4374
_journal_page_last o4375
_journal_paper_doi 10.1107/S1600536807051124
_journal_volume 63
_journal_year 2007
_chemical_formula_iupac 'C7 H7 F3 N + , C8 H3 Cl2 O4 -'
_chemical_formula_moiety 'C7 H7 F3 N + , C8 H3 Cl2 O4 -'
_chemical_formula_sum 'C15 H10 Cl2 F3 N O4'
_chemical_formula_weight 396.14
_chemical_name_systematic
;
3-(Trifluoromethyl)anilinium 2-carboxy-4,5-dichlorobenzoate
;
_space_group_IT_number 14
_symmetry_cell_setting monoclinic
_symmetry_space_group_name_Hall '-P 2ybc'
_symmetry_space_group_name_H-M 'P 1 21/c 1'
_atom_sites_solution_hydrogens geom
_atom_sites_solution_primary direct
_atom_sites_solution_secondary difmap
_audit_creation_method SHELXL97
_cell_angle_alpha 90.00
_cell_angle_beta 99.887(4)
_cell_angle_gamma 90.00
_cell_formula_units_Z 4
_cell_length_a 15.0048(7)
_cell_length_b 14.5270(9)
_cell_length_c 7.3292(3)
_cell_measurement_reflns_used 28359
_cell_measurement_temperature 296
_cell_measurement_theta_max 27.96
_cell_measurement_theta_min 1.97
_cell_volume 1573.85(14)
_computing_cell_refinement 'X-AREA (Stoe & Cie, 2002)'
_computing_data_collection 'X-AREA (Stoe & Cie, 2002)'
_computing_data_reduction 'X-RED32 (Stoe & Cie, 2002)'
_computing_molecular_graphics 'ORTEP-3 for Windows (Farrugia, 1997)'
_computing_publication_material 'WinGX (Farrugia, 1999)'
_computing_structure_refinement 'SHELXL97 (Sheldrick, 1997)'
_computing_structure_solution 'SHELXS97 (Sheldrick, 1997)'
_diffrn_ambient_temperature 296
_diffrn_detector_area_resol_mean 6.67
_diffrn_measured_fraction_theta_full 0.994
_diffrn_measured_fraction_theta_max 0.994
_diffrn_measurement_device_type 'Stoe IPDS 2'
_diffrn_measurement_method \w
_diffrn_radiation_monochromator 'plane graphite'
_diffrn_radiation_type MoK\a
_diffrn_radiation_wavelength 0.71073
_diffrn_reflns_av_R_equivalents 0.0317
_diffrn_reflns_av_sigmaI/netI 0.0168
_diffrn_reflns_limit_h_max 19
_diffrn_reflns_limit_h_min -19
_diffrn_reflns_limit_k_max 19
_diffrn_reflns_limit_k_min -19
_diffrn_reflns_limit_l_max 9
_diffrn_reflns_limit_l_min -9
_diffrn_reflns_number 28359
_diffrn_reflns_theta_full 27.88
_diffrn_reflns_theta_max 27.88
_diffrn_reflns_theta_min 1.97
_diffrn_standards_decay_% <2
_diffrn_standards_number 0
_exptl_absorpt_coefficient_mu 0.467
_exptl_absorpt_correction_T_max 0.8947
_exptl_absorpt_correction_T_min 0.7764
_exptl_absorpt_correction_type integration
_exptl_absorpt_process_details '(X-RED32; Stoe & Cie, 2002)'
_exptl_crystal_colour colourless
_exptl_crystal_density_diffrn 1.672
_exptl_crystal_density_method 'not measured'
_exptl_crystal_description prism
_exptl_crystal_F_000 800
_exptl_crystal_size_max 0.580
_exptl_crystal_size_mid 0.450
_exptl_crystal_size_min 0.250
_refine_diff_density_max 0.208
_refine_diff_density_min -0.265
_refine_ls_extinction_method none
_refine_ls_goodness_of_fit_ref 1.063
_refine_ls_hydrogen_treatment mixed
_refine_ls_matrix_type full
_refine_ls_number_parameters 262
_refine_ls_number_reflns 3740
_refine_ls_number_restraints 0
_refine_ls_restrained_S_all 1.063
_refine_ls_R_factor_all 0.0516
_refine_ls_R_factor_gt 0.0358
_refine_ls_shift/su_max 0.000
_refine_ls_shift/su_mean 0.000
_refine_ls_structure_factor_coef Fsqd
_refine_ls_weighting_details 'calc w = 1/[\s^2^(Fo^2^)+(0.0517P)^2^+0.1939P] where P=(Fo^2^+2Fc^2^)/3'
_refine_ls_weighting_scheme calc
_refine_ls_wR_factor_gt 0.0932
_refine_ls_wR_factor_ref 0.0988
_reflns_number_gt 2826
_reflns_number_total 3740
_reflns_threshold_expression I>2\s(I)
_cod_data_source_file sj2370.cif
_cod_data_source_block I
_cod_original_sg_symbol_H-M 'P 21/c'
_cod_database_code 2216125
_cod_database_fobs_code 2216125

loop_
_symmetry_equiv_pos_as_xyz
'x, y, z'
'-x, y+1/2, -z+1/2'
'-x, -y, -z'
'x, -y-1/2, z-1/2'

loop_
_atom_site_type_symbol
_atom_site_label
_atom_site_fract_x
_atom_site_fract_y
_atom_site_fract_z
_atom_site_U_iso_or_equiv
_atom_site_adp_type
_atom_site_calc_flag
_atom_site_refinement_flags
_atom_site_occupancy
C C8 1.03044(10) 0.23067(10) 0.5787(2) 0.0418(3) Uani d . 1
C C7 0.93692(9) 0.26142(9) 0.6066(2) 0.0379(3) Uani d . 1
C C6 0.92664(11) 0.35648(10) 0.6057(2) 0.0466(4) Uani d . 1
C C5 0.84683(11) 0.39823(10) 0.6262(2) 0.0492(4) Uani d . 1
C C4 0.77395(11) 0.34493(11) 0.6513(2) 0.0478(4) Uani d . 1
C C3 0.78183(11) 0.25045(11) 0.6524(2) 0.0444(3) Uani d . 1
C C2 0.86192(9) 0.20676(9) 0.6303(2) 0.0378(3) Uani d . 1
C C1 0.85570(10) 0.10270(10) 0.6377(2) 0.0438(3) Uani d . 1
C C9 0.51139(13) 0.12618(18) 0.6703(3) 0.0723(6) Uani d . 1
C C10 0.42647(11) 0.17517(13) 0.5905(2) 0.0517(4) Uani d . 1
C C11 0.42547(12) 0.26998(14) 0.5840(3) 0.0574(4) Uani d . 1
C C12 0.34774(12) 0.31557(13) 0.5041(3) 0.0557(4) Uani d . 1
C C13 0.27120(11) 0.26640(11) 0.4323(3) 0.0475(4) Uani d . 1
C C14 0.27297(10) 0.17171(10) 0.4429(2) 0.0413(3) Uani d . 1
C C15 0.34971(11) 0.12457(12) 0.5200(2) 0.0466(4) Uani d . 1
N N1 0.19072(9) 0.12074(10) 0.3714(2) 0.0460(3) Uani d . 1
O O3 1.08795(8) 0.28955(8) 0.5704(2) 0.0615(3) Uani d . 1
O O4 1.04647(8) 0.14594(8) 0.5608(2) 0.0614(4) Uani d . 1
O O2 0.78483(8) 0.06732(8) 0.6604(2) 0.0600(3) Uani d . 1
O O1 0.92388(9) 0.05241(8) 0.6222(2) 0.0709(4) Uani d . 1
H H1 0.9667 0.0853 0.6089 0.106 Uiso calc R 1
F F1 0.56882(9) 0.17904(13) 0.7817(3) 0.1085(6) Uani d . 1
F F2 0.55617(10) 0.09759(15) 0.5410(3) 0.1219(7) Uani d . 1
F F3 0.49697(10) 0.05389(11) 0.7687(3) 0.1119(6) Uani d . 1
Cl Cl1 0.84144(4) 0.51638(3) 0.62076(9) 0.0786(2) Uani d . 1
Cl Cl2 0.67383(3) 0.39467(4) 0.68542(9) 0.07518(19) Uani d . 1
H H1A 0.1623(15) 0.1449(15) 0.267(3) 0.066(6) Uiso d . 1
H H1B 0.1476(16) 0.1275(16) 0.451(3) 0.071(6) Uiso d . 1
H H1C 0.2018(13) 0.0619(15) 0.355(3) 0.057(5) Uiso d . 1
H H6 0.9769(14) 0.3918(13) 0.588(3) 0.056(5) Uiso d . 1
H H3 0.7311(13) 0.2155(13) 0.670(3) 0.055(5) Uiso d . 1
H H11 0.4770(15) 0.3036(14) 0.637(3) 0.063(6) Uiso d . 1
H H12 0.3451(14) 0.3819(15) 0.495(3) 0.068(6) Uiso d . 1
H H13 0.2163(14) 0.2967(13) 0.373(3) 0.060(5) Uiso d . 1
H H15 0.3498(13) 0.0592(14) 0.524(3) 0.056(5) Uiso d . 1

loop_
_atom_site_aniso_label
_atom_site_aniso_U_11
_atom_site_aniso_U_22
_atom_site_aniso_U_33
_atom_site_aniso_U_12
_atom_site_aniso_U_13
_atom_site_aniso_U_23
C8 0.0378(7) 0.0417(7) 0.0445(9) -0.0005(6) 0.0035(6) 0.0002(6)
C7 0.0376(7) 0.0334(6) 0.0406(8) 0.0016(5) 0.0010(6) -0.0012(6)
C6 0.0444(8) 0.0349(7) 0.0579(10) -0.0024(6) 0.0014(7) -0.0004(7)
C5 0.0525(9) 0.0321(7) 0.0582(10) 0.0059(6) -0.0039(7) -0.0068(7)
C4 0.0421(8) 0.0443(8) 0.0538(10) 0.0093(6) -0.0007(7) -0.0096(7)
C3 0.0392(7) 0.0417(8) 0.0511(9) 0.0003(6) 0.0042(6) -0.0063(7)
C2 0.0376(7) 0.0333(7) 0.0407(8) 0.0010(5) 0.0021(6) -0.0024(6)
C1 0.0429(8) 0.0339(7) 0.0535(9) -0.0007(6) 0.0050(6) -0.0018(6)
C9 0.0433(9) 0.0919(16) 0.0801(15) 0.0032(10) 0.0062(9) 0.0066(12)
C10 0.0404(8) 0.0640(10) 0.0521(10) -0.0006(7) 0.0115(7) 0.0016(8)
C11 0.0471(9) 0.0653(11) 0.0615(12) -0.0156(8) 0.0144(8) -0.0071(9)
C12 0.0563(10) 0.0439(9) 0.0700(12) -0.0097(7) 0.0196(9) -0.0047(8)
C13 0.0458(8) 0.0388(8) 0.0601(11) 0.0005(6) 0.0155(7) 0.0015(7)
C14 0.0379(7) 0.0389(7) 0.0493(9) -0.0023(6) 0.0136(6) -0.0007(6)
C15 0.0409(8) 0.0442(8) 0.0562(10) 0.0030(6) 0.0127(7) 0.0034(7)
N1 0.0370(7) 0.0354(7) 0.0658(10) 0.0003(5) 0.0095(7) 0.0004(6)
O3 0.0456(6) 0.0535(7) 0.0879(10) -0.0113(5) 0.0187(6) -0.0086(6)
O4 0.0463(6) 0.0402(6) 0.1027(11) 0.0069(5) 0.0264(7) 0.0044(6)
O2 0.0459(6) 0.0378(6) 0.0974(10) -0.0050(5) 0.0154(6) -0.0002(6)
O1 0.0536(7) 0.0325(6) 0.1329(13) 0.0017(5) 0.0339(8) 0.0008(7)
F1 0.0599(8) 0.1288(13) 0.1226(13) -0.0077(8) -0.0243(8) 0.0022(10)
F2 0.0727(9) 0.1784(18) 0.1183(13) 0.0540(10) 0.0266(9) -0.0015(12)
F3 0.0657(8) 0.1102(12) 0.1504(15) 0.0109(8) -0.0083(8) 0.0569(11)
Cl1 0.0804(3) 0.0313(2) 0.1167(5) 0.0096(2) -0.0044(3) -0.0089(2)
Cl2 0.0498(2) 0.0661(3) 0.1078(4) 0.0182(2) 0.0082(2) -0.0247(3)

loop_
_atom_type_symbol
_atom_type_description
_atom_type_scat_dispersion_real
_atom_type_scat_dispersion_imag
_atom_type_scat_source
C C 0.0033 0.0016 'International Tables Vol C Tables 4.2.6.8 and 6.1.1.4'
H H 0.0000 0.0000 'International Tables Vol C Tables 4.2.6.8 and 6.1.1.4'
N N 0.0061 0.0033 'International Tables Vol C Tables 4.2.6.8 and 6.1.1.4'
O O 0.0106 0.0060 'International Tables Vol C Tables 4.2.6.8 and 6.1.1.4'
F F 0.0171 0.0103 'International Tables Vol C Tables 4.2.6.8 and 6.1.1.4'
Cl Cl 0.1484 0.1585 'International Tables Vol C Tables 4.2.6.8 and 6.1.1.4'

loop_
_geom_angle_atom_site_label_1
_geom_angle_atom_site_label_2
_geom_angle_atom_site_label_3
_geom_angle
O3 C8 O4 121.76(14)
O3 C8 C7 118.47(13)
O4 C8 C7 119.75(13)
C6 C7 C2 118.00(13)
C6 C7 C8 113.31(13)
C2 C7 C8 128.69(12)
C5 C6 C7 122.44(15)
C5 C6 H6 120.7(12)
C7 C6 H6 116.9(12)
C6 C5 C4 119.56(14)
C6 C5 Cl1 118.49(13)
C4 C5 Cl1 121.95(13)
C3 C4 C5 119.44(14)
C3 C4 Cl2 119.53(13)
C5 C4 Cl2 121.02(12)
C4 C3 C2 121.88(15)
C4 C3 H3 117.9(11)
C2 C3 H3 120.2(11)
C3 C2 C7 118.67(13)
C3 C2 C1 112.98(13)
C7 C2 C1 128.35(13)
O2 C1 O1 120.13(14)
O2 C1 C2 119.09(14)
O1 C1 C2 120.77(14)
F3 C9 F2 107.2(2)
F3 C9 F1 106.0(2)
F2 C9 F1 105.51(19)
F3 C9 C10 112.80(17)
F2 C9 C10 112.05(19)
F1 C9 C10 112.8(2)
C11 C10 C15 120.84(16)
C11 C10 C9 119.66(17)
C15 C10 C9 119.49(17)
C10 C11 C12 119.82(16)
C10 C11 H11 120.1(12)
C12 C11 H11 120.1(12)
C13 C12 C11 120.08(17)
C13 C12 H12 118.0(13)
C11 C12 H12 121.9(13)
C14 C13 C12 119.30(16)
C14 C13 H13 119.0(11)
C12 C13 H13 121.7(11)
C15 C14 C13 121.80(15)
C15 C14 N1 119.50(14)
C13 C14 N1 118.69(14)
C14 C15 C10 118.14(15)
C14 C15 H15 120.5(12)
C10 C15 H15 121.3(12)
C14 N1 H1A 111.4(14)
C14 N1 H1B 110.6(14)
H1A N1 H1B 102(2)
C14 N1 H1C 111.9(13)
H1A N1 H1C 110.1(19)
H1B N1 H1C 110.2(19)
C1 O1 H1 109.5

loop_
_geom_bond_atom_site_label_1
_geom_bond_atom_site_label_2
_geom_bond_distance
C8 O3 1.2239(19)
C8 O4 1.2653(19)
C8 C7 1.520(2)
C7 C6 1.389(2)
C7 C2 1.412(2)
C6 C5 1.374(2)
C6 H6 0.94(2)
C5 C4 1.378(2)
C5 Cl1 1.7184(15)
C4 C3 1.377(2)
C4 Cl2 1.7235(16)
C3 C2 1.393(2)
C3 H3 0.94(2)
C2 C1 1.5161(19)
C1 O2 1.2180(19)
C1 O1 1.2781(19)
C9 F3 1.313(3)
C9 F2 1.319(3)
C9 F1 1.326(3)
C9 C10 1.489(3)
C10 C11 1.378(3)
C10 C15 1.389(2)
C11 C12 1.381(3)
C11 H11 0.94(2)
C12 C13 1.378(2)
C12 H12 0.97(2)
C13 C14 1.378(2)
C13 H13 0.97(2)
C14 C15 1.375(2)
C14 N1 1.4574(19)
C15 H15 0.95(2)
N1 H1A 0.88(2)
N1 H1B 0.95(3)
N1 H1C 0.88(2)
O1 H1 0.8200

loop_
_geom_hbond_atom_site_label_D
_geom_hbond_atom_site_label_H
_geom_hbond_atom_site_label_A
_geom_hbond_site_symmetry_A
_geom_hbond_distance_DH
_geom_hbond_distance_HA
_geom_hbond_distance_DA
_geom_hbond_angle_DHA
N1 H1A O3 4_465 0.88(2) 1.92(2) 2.788(2) 169(2)
N1 H1B O3 1_455 0.95(3) 2.72(2) 3.360(2) 125.8(17)
N1 H1B O4 1_455 0.95(3) 1.86(3) 2.789(2) 168(2)
N1 H1C O2 3_656 0.88(2) 1.89(2) 2.7717(18) 173.2(19)
N1 H1C O1 3_656 0.88(2) 2.54(2) 3.0518(18) 117.8(15)
O1 H1 O4 . 0.82 1.57 2.3908(17) 173.9
C3 H3 F1 . 0.94(2) 2.75(2) 3.637(2) 157.2(15)
C15 H15 F2 3_656 0.95(2) 2.76(2) 3.582(2) 144.7(15)
C13 H13 O3 4_465 0.97(2) 2.95(2) 3.571(2) 122.7(14)
C13 H13 O3 1_455 0.97(2) 2.60(2) 3.107(2) 112.5(14)
C13 H13 Cl1 3_666 0.97(2) 2.85(2) 3.5693(17) 131.4(14)

loop_
_geom_torsion_atom_site_label_1
_geom_torsion_atom_site_label_2
_geom_torsion_atom_site_label_3
_geom_torsion_atom_site_label_4
_geom_torsion
O3 C8 C7 C6 4.5(2)
O4 C8 C7 C6 -173.96(15)
O3 C8 C7 C2 -176.27(16)
O4 C8 C7 C2 5.2(3)
C2 C7 C6 C5 -0.2(3)
C8 C7 C6 C5 179.10(15)
C7 C6 C5 C4 0.9(3)
C7 C6 C5 Cl1 -179.42(13)
C6 C5 C4 C3 -1.0(3)
Cl1 C5 C4 C3 179.28(14)
C6 C5 C4 Cl2 177.78(14)
Cl1 C5 C4 Cl2 -1.9(2)
C5 C4 C3 C2 0.5(3)
Cl2 C4 C3 C2 -178.33(13)
C4 C3 C2 C7 0.2(2)
C4 C3 C2 C1 179.50(15)
C6 C7 C2 C3 -0.4(2)
C8 C7 C2 C3 -179.51(15)
C6 C7 C2 C1 -179.54(15)
C8 C7 C2 C1 1.3(3)
C3 C2 C1 O2 0.3(2)
C7 C2 C1 O2 179.50(16)
C3 C2 C1 O1 -179.04(16)
C7 C2 C1 O1 0.2(3)
F3 C9 C10 C11 141.3(2)
F2 C9 C10 C11 -97.7(3)
F1 C9 C10 C11 21.2(3)
F3 C9 C10 C15 -40.1(3)
F2 C9 C10 C15 81.0(3)
F1 C9 C10 C15 -160.16(19)
C15 C10 C11 C12 -0.9(3)
C9 C10 C11 C12 177.70(19)
C10 C11 C12 C13 0.5(3)
C11 C12 C13 C14 0.6(3)
C12 C13 C14 C15 -1.3(3)
C12 C13 C14 N1 178.19(16)
C13 C14 C15 C10 0.8(3)
N1 C14 C15 C10 -178.66(16)
C11 C10 C15 C14 0.3(3)
C9 C10 C15 C14 -178.33(17)

loop_
_cod_related_entry_id
_cod_related_entry_database
_cod_related_entry_code
1 ChemSpider 21121160
